data_7107317
loop_
_publ_author_name
'Victoria J. Richards'
'Alexandra L. Gower'
'Jasper E. H. B. Smith'
'E. Stephen Davies'
'Dorothee Lahaye'
'Anna G. Slater'
'William Lewis'
'Alexander J. Blake'
'Neil R. Champness'
'Deborah L. Kays'

_publ_section_title
;
 Synthesis and characterisation of BODIPY radical anions
;
_journal_name_full Chem.Commun.
_journal_page_first 1751
_journal_paper_doi 10.1039/c2cc16047a
_journal_volume 48
_journal_year 2012
_chemical_formula_sum 'C21 H15 B N2 O2'
_chemical_formula_weight 338.16
_chemical_name_systematic
;
?
;
_space_group_IT_number 88
_symmetry_cell_setting tetragonal
_symmetry_space_group_name_Hall '-I 4ad'
_symmetry_space_group_name_H-M 'I 41/a :2'
_atom_sites_solution_hydrogens geom
_atom_sites_solution_primary direct
_atom_sites_solution_secondary difmap
_audit_creation_method 'enCIFer editing of SHELXL97 CIF output'
_cell_angle_alpha 90.00
_cell_angle_beta 90.00
_cell_angle_gamma 90.00
_cell_formula_units_Z 44
_cell_length_a 25.1377(7)
_cell_length_b 25.1377(7)
_cell_length_c 27.1775(8)
_cell_measurement_reflns_used 4944
_cell_measurement_temperature 90(2)
_cell_measurement_theta_max 74.47
_cell_measurement_theta_min 3.51
_cell_volume 17173.6(8)
_computing_cell_refinement
;
CrysAlisPro, Oxford Diffraction Ltd.,
Version 1.171.34.36 (release 02-08-2010 CrysAlis171 .NET)
(compiled Jan 5 2010,16:28:46)
Analytical numeric absorption correction using a multifaceted crystal
model based on expressions derived by R.C. Clark & J.S. Reid.
(Clark, R. C. & Reid, J. S. (1995). Acta Cryst. A51, 887-897)
;
_computing_data_collection
;
CrysAlisPro, Oxford Diffraction Ltd.,
Version 1.171.34.36 (release 02-08-2010 CrysAlis171 .NET)
(compiled Jan 5 2010,16:28:46)
Analytical numeric absorption correction using a multifaceted crystal
model based on expressions derived by R.C. Clark & J.S. Reid.
(Clark, R. C. & Reid, J. S. (1995). Acta Cryst. A51, 887-897)
;
_computing_data_reduction
;
CrysAlisPro, Oxford Diffraction Ltd.,
Version 1.171.34.36 (release 02-08-2010 CrysAlis171 .NET)
(compiled Jan 5 2010,16:28:46)
Analytical numeric absorption correction using a multifaceted crystal
model based on expressions derived by R.C. Clark & J.S. Reid.
(Clark, R. C. & Reid, J. S. (1995). Acta Cryst. A51, 887-897)
;
_computing_molecular_graphics ' ?'
_computing_publication_material 'enCIFer( Allen et al., 2004); PLATON (Spek, 2009)'
_computing_structure_refinement 'SHELXL97 (Sheldrick, 2008)'
_computing_structure_solution 'SHELXS97 (Sheldrick, 2008)'
_diffrn_ambient_temperature 90(2)
_diffrn_detector_area_resol_mean 10.3613
_diffrn_measured_fraction_theta_full 0.997
_diffrn_measured_fraction_theta_max 0.967
_diffrn_measurement_device_type 'SuperNova, Single source at offset), Atlas'
_diffrn_measurement_method '\w scans'
_diffrn_radiation_monochromator mirror
_diffrn_radiation_source 'microfocus copper tube'
_diffrn_radiation_type CuK\a
_diffrn_radiation_wavelength 1.54184
_diffrn_reflns_av_R_equivalents 0.072
_diffrn_reflns_av_sigmaI/netI 0.104
_diffrn_reflns_limit_h_max 31
_diffrn_reflns_limit_h_min -25
_diffrn_reflns_limit_k_max 20
_diffrn_reflns_limit_k_min -29
_diffrn_reflns_limit_l_max 22
_diffrn_reflns_limit_l_min -33
_diffrn_reflns_number 19436
_diffrn_reflns_theta_full 67.50
_diffrn_reflns_theta_max 74.64
_diffrn_reflns_theta_min 3.52
_diffrn_standards_decay_% 0
_diffrn_standards_number 0
_exptl_absorpt_coefficient_mu 0.741
_exptl_absorpt_correction_T_max 1.62
_exptl_absorpt_correction_T_min 1.00
_exptl_absorpt_correction_type gaussian
_exptl_absorpt_process_details
;
CrysAlisPro, Oxford Diffraction Ltd.,
Version 1.171.34.36 (release 02-08-2010 CrysAlis171 .NET)
(compiled Jan 5 2010,16:28:46)
Analytical numeric absorption correction using a multifaceted crystal
model based on expressions derived by R.C. Clark & J.S. Reid.
(Clark, R. C. & Reid, J. S. (1995). Acta Cryst. A51, 887-897)
;
_exptl_crystal_colour yellow
_exptl_crystal_density_diffrn 1.439
_exptl_crystal_description rod
_exptl_crystal_F_000 7744
_exptl_crystal_size_max 0.425
_exptl_crystal_size_mid 0.053
_exptl_crystal_size_min 0.032
_platon_squeeze_details
;
The residual electron density is attributed to three overlapping molecules,
of the same composition as the fully-occupied molecules, and each of
occupancy 0.25.
;
_refine_diff_density_max 0.24
_refine_diff_density_min -0.27
_refine_diff_density_rms 0.06
_refine_ls_extinction_method none
_refine_ls_goodness_of_fit_ref 0.95
_refine_ls_hydrogen_treatment constr
_refine_ls_matrix_type full
_refine_ls_number_parameters 469
_refine_ls_number_reflns 8505
_refine_ls_number_restraints 234
_refine_ls_restrained_S_all 0.94
_refine_ls_R_factor_all 0.114
_refine_ls_R_factor_gt 0.0707
_refine_ls_shift/su_max 0.001
_refine_ls_shift/su_mean 0.000
_refine_ls_structure_factor_coef Fsqd
_refine_ls_weighting_details 'calc w=1/[\s^2^(Fo^2^)+(0.088P)^2^] where P=(Fo^2^+2Fc^2^)/3'
_refine_ls_weighting_scheme calc
_refine_ls_wR_factor_gt 0.170
_refine_ls_wR_factor_ref 0.186
_reflns_number_gt 4628
_reflns_number_total 8505
_reflns_threshold_expression >2sigma(I)
_cod_data_source_file c2cc16047a.txt
_cod_data_source_block bjsona
_cod_original_cell_volume 17173.5(8)
_cod_original_sg_symbol_H-M 'I 41/a'
_cod_database_code 7107317

loop_
_symmetry_equiv_pos_as_xyz
'x, y, z'
'-y+3/4, x+1/4, z+1/4'
'-x, -y+1/2, z'
'y+1/4, -x+1/4, z+1/4'
'x+1/2, y+1/2, z+1/2'
'-y+5/4, x+3/4, z+3/4'
'-x+1/2, -y+1, z+1/2'
'y+3/4, -x+3/4, z+3/4'
'-x, -y, -z'
'y-3/4, -x-1/4, -z-1/4'
'x, y-1/2, -z'
'-y-1/4, x-1/4, -z-1/4'
'-x+1/2, -y+1/2, -z+1/2'
'y-1/4, -x+1/4, -z+1/4'
'x+1/2, y, -z+1/2'
'-y+1/4, x+1/4, -z+1/4'

loop_
_atom_site_label
_atom_site_type_symbol
_atom_site_fract_x
_atom_site_fract_y
_atom_site_fract_z
_atom_site_U_iso_or_equiv
_atom_site_adp_type
_atom_site_occupancy
_atom_site_symmetry_multiplicity
_atom_site_calc_flag
_atom_site_refinement_flags
B1A B 0.85544(7) 0.55430(6) -0.08213(6) 0.0284(4) Uani 1 1 d DU
N11A N 0.84450(5) 0.61502(5) -0.08299(4) 0.0318(3) Uani 1 1 d DU
C12A C 0.82437(6) 0.64551(6) -0.04473(5) 0.0277(4) Uani 1 1 d DU
C13A C 0.82370(7) 0.69877(6) -0.06065(6) 0.0351(4) Uani 1 1 d DU
H13A H 0.8128 0.7287 -0.0418 0.042 Uiso 1 1 calc R
C14A C 0.84159(8) 0.69968(7) -0.10843(6) 0.0429(5) Uani 1 1 d DU
H14A H 0.8448 0.7301 -0.1290 0.051 Uiso 1 1 calc R
C15A C 0.85404(7) 0.64761(6) -0.12083(6) 0.0397(5) Uani 1 1 d DU
H15A H 0.8675 0.6366 -0.1519 0.048 Uiso 1 1 calc R
N21A N 0.83946(5) 0.53656(5) -0.02908(4) 0.0270(3) Uani 1 1 d DU
C22A C 0.81787(6) 0.56807(5) 0.00804(5) 0.0251(4) Uani 1 1 d DU
C23A C 0.80674(6) 0.53463(6) 0.04789(5) 0.0302(4) Uani 1 1 d DU
H23A H 0.7914 0.5452 0.0783 0.036 Uiso 1 1 calc R
C24A C 0.82177(6) 0.48415(6) 0.03548(5) 0.0325(4) Uani 1 1 d DU
H24A H 0.8193 0.4533 0.0556 0.039 Uiso 1 1 calc R
C25A C 0.84150(6) 0.48663(6) -0.01258(5) 0.0311(4) Uani 1 1 d DU
H25A H 0.8545 0.4571 -0.0308 0.037 Uiso 1 1 calc R
C31A C 0.80980(6) 0.62254(6) 0.00025(5) 0.0283(4) Uani 1 1 d DU
C32A C 0.78746(6) 0.65596(6) 0.03965(5) 0.0288(4) Uani 1 1 d DU
C33A C 0.74342(6) 0.68914(6) 0.02981(5) 0.0318(4) Uani 1 1 d DU
H33A H 0.7285 0.6904 -0.0023 0.038 Uiso 1 1 calc R
C34A C 0.72223(7) 0.71958(6) 0.06700(5) 0.0333(4) Uani 1 1 d DU
H34A H 0.6922 0.7414 0.0606 0.040 Uiso 1 1 calc R
C35A C 0.74393(7) 0.71872(6) 0.11326(6) 0.0368(4) Uani 1 1 d DU
H35A H 0.7290 0.7400 0.1386 0.044 Uiso 1 1 calc R
C36A C 0.78732(7) 0.68707(6) 0.12312(6) 0.0373(4) Uani 1 1 d DU
H36A H 0.8026 0.6870 0.1551 0.045 Uiso 1 1 calc R
C37A C 0.80862(7) 0.65559(6) 0.08680(5) 0.0317(4) Uani 1 1 d DU
H37A H 0.8381 0.6333 0.0940 0.038 Uiso 1 1 calc R
O41A O 0.82267(4) 0.52579(4) -0.11906(3) 0.0263(3) Uani 1 1 d DU
C42A C 0.85718(6) 0.49598(6) -0.14651(5) 0.0261(4) Uani 1 1 d DU
C43A C 0.84549(6) 0.46320(6) -0.18511(5) 0.0291(4) Uani 1 1 d DU
H43A H 0.8100 0.4587 -0.1964 0.035 Uiso 1 1 calc R
C44A C 0.88807(6) 0.43640(6) -0.20747(5) 0.0310(4) Uani 1 1 d DU
H44A H 0.8812 0.4127 -0.2339 0.037 Uiso 1 1 calc R
C45A C 0.93978(6) 0.44380(6) -0.19183(5) 0.0324(4) Uani 1 1 d DU
H45A H 0.9678 0.4250 -0.2075 0.039 Uiso 1 1 calc R
C46A C 0.95141(6) 0.47885(6) -0.15305(5) 0.0319(4) Uani 1 1 d DU
H46A H 0.9870 0.4847 -0.1426 0.038 Uiso 1 1 calc R
C47A C 0.90942(6) 0.50455(6) -0.13071(5) 0.0281(4) Uani 1 1 d DU
O48A O 0.91077(4) 0.54089(4) -0.09324(4) 0.0306(3) Uani 1 1 d DU
B1B B 1.28700(7) 0.62172(6) 0.20706(6) 0.0279(4) Uani 1 1 d DU
N11B N 1.23791(5) 0.65805(5) 0.20499(4) 0.0266(3) Uani 1 1 d DU
C12B C 1.20374(6) 0.66404(6) 0.16527(5) 0.0253(4) Uani 1 1 d DU
C13B C 1.16379(6) 0.70056(6) 0.17896(5) 0.0300(4) Uani 1 1 d DU
H13B H 1.1350 0.7121 0.1590 0.036 Uiso 1 1 calc R
C14B C 1.17411(6) 0.71645(6) 0.22665(5) 0.0317(4) Uani 1 1 d DU
H14B H 1.1541 0.7412 0.2455 0.038 Uiso 1 1 calc R
C15B C 1.21964(7) 0.68922(6) 0.24194(6) 0.0346(4) Uani 1 1 d DU
H15B H 1.2354 0.6921 0.2736 0.042 Uiso 1 1 calc R
N21B N 1.29340(5) 0.59951(5) 0.15476(4) 0.0278(3) Uani 1 1 d DU
C22B C 1.25827(6) 0.60525(6) 0.11540(5) 0.0256(4) Uani 1 1 d DU
C23B C 1.27633(6) 0.57387(6) 0.07607(5) 0.0291(4) Uani 1 1 d DU
H23B H 1.2594 0.5699 0.0450 0.035 Uiso 1 1 calc R
C24B C 1.32272(6) 0.54998(7) 0.09039(6) 0.0347(4) Uani 1 1 d DU
H24B H 1.3444 0.5270 0.0712 0.042 Uiso 1 1 calc R
C25B C 1.33205(6) 0.56629(6) 0.13962(5) 0.0346(4) Uani 1 1 d DU
H25B H 1.3614 0.5553 0.1591 0.041 Uiso 1 1 calc R
C31B C 1.21315(6) 0.63768(6) 0.12078(5) 0.0259(4) Uani 1 1 d DU
C32B C 1.17528(6) 0.64363(6) 0.07944(5) 0.0277(4) Uani 1 1 d DU
C33B C 1.12104(6) 0.63245(7) 0.08636(6) 0.0358(4) Uani 1 1 d DU
H33B H 1.1085 0.6223 0.1180 0.043 Uiso 1 1 calc R
C34B C 1.08574(7) 0.63609(8) 0.04755(6) 0.0425(5) Uani 1 1 d DU
H34B H 1.0493 0.6274 0.0522 0.051 Uiso 1 1 calc R
C35B C 1.10368(7) 0.65248(7) 0.00194(6) 0.0377(5) Uani 1 1 d DU
H35B H 1.0794 0.6556 -0.0247 0.045 Uiso 1 1 calc R
C36B C 1.15646(6) 0.66423(6) -0.00494(5) 0.0330(4) Uani 1 1 d DU
H36B H 1.1683 0.6757 -0.0364 0.040 Uiso 1 1 calc R
C37B C 1.19272(6) 0.65957(6) 0.03326(5) 0.0294(4) Uani 1 1 d DU
H37B H 1.2293 0.6672 0.0279 0.035 Uiso 1 1 calc R
O41B O 1.33603(4) 0.65129(4) 0.22243(4) 0.0336(3) Uani 1 1 d DU
C42B C 1.35644(6) 0.62420(6) 0.26150(5) 0.0312(4) Uani 1 1 d DU
C43B C 1.40261(6) 0.63447(7) 0.28674(6) 0.0391(5) Uani 1 1 d DU
H43B H 1.4248 0.6637 0.2784 0.047 Uiso 1 1 calc R
C44B C 1.41550(7) 0.59990(8) 0.32538(6) 0.0446(5) Uani 1 1 d DU
H44B H 1.4479 0.6052 0.3427 0.053 Uiso 1 1 calc R
C45B C 1.38315(7) 0.55875(8) 0.33909(6) 0.0440(5) Uani 1 1 d DU
H45B H 1.3926 0.5371 0.3664 0.053 Uiso 1 1 calc R
C46B C 1.33569(6) 0.54812(7) 0.31295(5) 0.0326(4) Uani 1 1 d DU
H46B H 1.3131 0.5193 0.3215 0.039 Uiso 1 1 calc R
C47B C 1.32402(6) 0.58162(6) 0.27453(5) 0.0289(4) Uani 1 1 d DU
O48B O 1.28064(4) 0.57897(4) 0.24371(3) 0.0283(3) Uani 1 1 d DU

loop_
_atom_site_aniso_label
_atom_site_aniso_U_11
_atom_site_aniso_U_22
_atom_site_aniso_U_33
_atom_site_aniso_U_23
_atom_site_aniso_U_13
_atom_site_aniso_U_12
B1A 0.0320(8) 0.0293(8) 0.0239(7) -0.0037(7) 0.0004(7) -0.0043(7)
N11A 0.0391(7) 0.0306(6) 0.0257(6) 0.0011(5) 0.0029(6) -0.0035(6)
C12A 0.0361(8) 0.0281(7) 0.0189(6) -0.0018(6) 0.0006(6) -0.0018(6)
C13A 0.0348(8) 0.0312(8) 0.0395(8) -0.0046(7) -0.0008(7) -0.0017(7)
C14A 0.0584(11) 0.0308(8) 0.0395(8) 0.0101(7) 0.0078(8) -0.0072(8)
C15A 0.0541(10) 0.0341(8) 0.0308(8) 0.0012(7) 0.0083(8) -0.0087(8)
N21A 0.0328(6) 0.0258(6) 0.0223(5) -0.0034(5) 0.0013(5) 0.0003(5)
C22A 0.0317(7) 0.0290(7) 0.0147(6) -0.0029(5) -0.0009(6) -0.0018(6)
C23A 0.0349(8) 0.0348(8) 0.0210(7) -0.0011(6) -0.0018(6) 0.0010(7)
C24A 0.0330(8) 0.0318(8) 0.0327(8) 0.0033(7) -0.0036(7) -0.0032(7)
C25A 0.0346(8) 0.0267(7) 0.0320(8) -0.0035(6) 0.0008(7) -0.0016(6)
C31A 0.0322(7) 0.0317(7) 0.0211(6) -0.0036(6) -0.0051(6) -0.0024(6)
C32A 0.0385(8) 0.0266(7) 0.0213(6) -0.0020(6) -0.0031(6) -0.0026(6)
C33A 0.0371(8) 0.0344(8) 0.0238(7) -0.0005(6) -0.0028(6) -0.0017(7)
C34A 0.0395(8) 0.0294(8) 0.0311(7) 0.0000(7) 0.0027(7) 0.0043(7)
C35A 0.0471(9) 0.0297(8) 0.0337(8) -0.0060(7) 0.0018(7) 0.0002(7)
C36A 0.0509(9) 0.0341(8) 0.0270(7) -0.0001(7) -0.0031(7) -0.0038(8)
C37A 0.0410(8) 0.0307(8) 0.0236(7) -0.0039(6) -0.0028(7) 0.0036(7)
O41A 0.0296(5) 0.0289(5) 0.0202(4) -0.0046(4) 0.0012(4) -0.0004(4)
C42A 0.0328(7) 0.0277(7) 0.0177(6) -0.0004(6) 0.0026(6) -0.0004(6)
C43A 0.0365(8) 0.0320(8) 0.0188(6) 0.0037(6) 0.0037(6) -0.0019(7)
C44A 0.0444(8) 0.0255(7) 0.0231(7) -0.0012(6) 0.0044(7) 0.0007(7)
C45A 0.0380(8) 0.0323(8) 0.0267(7) -0.0016(6) 0.0094(7) 0.0019(7)
C46A 0.0296(7) 0.0388(8) 0.0273(7) 0.0014(7) 0.0041(6) -0.0012(7)
C47A 0.0380(8) 0.0265(7) 0.0197(6) 0.0023(6) 0.0042(6) -0.0023(6)
O48A 0.0299(5) 0.0336(5) 0.0284(5) -0.0041(5) 0.0012(4) -0.0047(4)
B1B 0.0330(8) 0.0263(8) 0.0244(7) 0.0011(7) -0.0033(7) -0.0022(7)
N11B 0.0326(6) 0.0246(6) 0.0226(5) -0.0026(5) 0.0017(5) -0.0014(5)
C12B 0.0287(7) 0.0257(7) 0.0217(6) 0.0002(6) 0.0000(6) -0.0013(6)
C13B 0.0326(8) 0.0297(7) 0.0276(7) 0.0021(6) -0.0020(6) -0.0011(6)
C14B 0.0377(8) 0.0273(7) 0.0300(7) -0.0034(6) 0.0029(7) 0.0047(7)
C15B 0.0431(9) 0.0327(8) 0.0280(7) -0.0051(7) -0.0022(7) -0.0027(7)
N21B 0.0286(6) 0.0294(6) 0.0253(6) 0.0002(5) 0.0014(5) 0.0005(5)
C22B 0.0304(7) 0.0252(7) 0.0211(6) 0.0003(6) 0.0022(6) -0.0018(6)
C23B 0.0388(8) 0.0308(7) 0.0178(6) -0.0036(6) 0.0030(6) -0.0030(6)
C24B 0.0360(8) 0.0370(8) 0.0312(8) -0.0053(7) 0.0046(7) 0.0017(7)
C25B 0.0350(8) 0.0359(8) 0.0328(8) -0.0001(7) -0.0053(7) 0.0040(7)
C31B 0.0269(7) 0.0260(7) 0.0249(7) 0.0005(6) 0.0011(6) -0.0048(6)
C32B 0.0336(7) 0.0271(7) 0.0223(7) -0.0035(6) -0.0014(6) 0.0027(6)
C33B 0.0380(8) 0.0404(9) 0.0290(7) 0.0011(7) -0.0023(7) -0.0070(7)
C34B 0.0365(9) 0.0563(11) 0.0346(8) -0.0035(8) -0.0050(7) -0.0023(8)
C35B 0.0416(9) 0.0434(9) 0.0280(8) -0.0051(7) -0.0065(7) 0.0080(8)
C36B 0.0444(9) 0.0298(8) 0.0248(7) 0.0015(6) 0.0018(7) 0.0050(7)
C37B 0.0314(7) 0.0298(7) 0.0269(7) -0.0008(6) 0.0029(6) 0.0007(6)
O41B 0.0357(6) 0.0373(6) 0.0278(5) 0.0009(5) -0.0040(5) -0.0055(5)
C42B 0.0292(7) 0.0394(8) 0.0250(7) -0.0068(6) -0.0029(6) 0.0024(7)
C43B 0.0316(8) 0.0477(10) 0.0381(8) -0.0097(8) -0.0043(7) 0.0040(7)
C44B 0.0318(8) 0.0652(11) 0.0367(8) -0.0101(8) -0.0078(7) 0.0104(8)
C45B 0.0405(9) 0.0615(11) 0.0301(8) -0.0055(8) -0.0054(7) 0.0153(8)
C46B 0.0365(8) 0.0380(8) 0.0233(7) -0.0018(6) -0.0028(6) 0.0101(7)
C47B 0.0307(7) 0.0361(8) 0.0198(6) -0.0039(6) -0.0019(6) 0.0078(6)
O48B 0.0340(5) 0.0307(5) 0.0203(5) 0.0001(4) -0.0058(4) -0.0018(4)

loop_
_atom_type_symbol
_atom_type_description
_atom_type_scat_dispersion_real
_atom_type_scat_dispersion_imag
_atom_type_scat_source
C C 0.0181 0.0091 'International Tables Vol C Tables 4.2.6.8 and 6.1.1.4'
H H 0.0000 0.0000 'International Tables Vol C Tables 4.2.6.8 and 6.1.1.4'
B B 0.0090 0.0039 'International Tables Vol C Tables 4.2.6.8 and 6.1.1.4'
N N 0.0311 0.0180 'International Tables Vol C Tables 4.2.6.8 and 6.1.1.4'
O O 0.0492 0.0322 'International Tables Vol C Tables 4.2.6.8 and 6.1.1.4'

loop_
_geom_angle_atom_site_label_1
_geom_angle_atom_site_label_2
_geom_angle_atom_site_label_3
_geom_angle
O48A B1A O41A 106.09(11)
O48A B1A N11A 113.11(12)
O41A B1A N11A 111.51(12)
O48A B1A N21A 111.68(12)
O41A B1A N21A 110.11(12)
N11A B1A N21A 104.43(11)
C15A N11A C12A 107.67(12)
C15A N11A B1A 125.66(13)
C12A N11A B1A 126.65(12)
N11A C12A C31A 121.45(13)
N11A C12A C13A 107.42(12)
C31A C12A C13A 131.11(13)
C14A C13A C12A 107.61(14)
C14A C13A H13A 126.2
C12A C13A H13A 126.2
C13A C14A C15A 106.72(14)
C13A C14A H14A 126.6
C15A C14A H14A 126.6
N11A C15A C14A 110.54(14)
N11A C15A H15A 124.7
C14A C15A H15A 124.7
C25A N21A C22A 107.86(11)
C25A N21A B1A 124.69(12)
C22A N21A B1A 127.35(11)
N21A C22A C23A 107.28(12)
N21A C22A C31A 120.20(12)
C23A C22A C31A 132.49(13)
C24A C23A C22A 108.15(13)
C24A C23A H23A 125.9
C22A C23A H23A 125.9
C23A C24A C25A 106.69(13)
C23A C24A H24A 126.7
C25A C24A H24A 126.7
N21A C25A C24A 110.02(13)
N21A C25A H25A 125.0
C24A C25A H25A 125.0
C22A C31A C12A 119.81(13)
C22A C31A C32A 120.21(12)
C12A C31A C32A 119.96(13)
C37A C32A C33A 118.66(13)
C37A C32A C31A 121.44(14)
C33A C32A C31A 119.90(12)
C34A C33A C32A 119.55(13)
C34A C33A H33A 120.2
C32A C33A H33A 120.2
C35A C34A C33A 120.76(15)
C35A C34A H34A 119.6
C33A C34A H34A 119.6
C34A C35A C36A 120.20(15)
C34A C35A H35A 119.9
C36A C35A H35A 119.9
C37A C36A C35A 120.13(15)
C37A C36A H36A 119.9
C35A C36A H36A 119.9
C36A C37A C32A 120.68(15)
C36A C37A H37A 119.7
C32A C37A H37A 119.7
C42A O41A B1A 106.34(11)
C43A C42A O41A 127.80(13)
C43A C42A C47A 122.07(13)
O41A C42A C47A 110.10(11)
C42A C43A C44A 117.26(14)
C42A C43A H43A 121.4
C44A C43A H43A 121.4
C45A C44A C43A 121.36(14)
C45A C44A H44A 119.3
C43A C44A H44A 119.3
C44A C45A C46A 120.78(14)
C44A C45A H45A 119.6
C46A C45A H45A 119.6
C47A C46A C45A 117.72(14)
C47A C46A H46A 121.1
C45A C46A H46A 121.1
O48A C47A C46A 128.44(13)
O48A C47A C42A 110.78(12)
C46A C47A C42A 120.77(13)
C47A O48A B1A 106.50(11)
O48B B1B O41B 105.23(11)
O48B B1B N21B 111.82(12)
O41B B1B N21B 110.62(12)
O48B B1B N11B 111.78(12)
O41B B1B N11B 112.09(12)
N21B B1B N11B 105.44(11)
C15B N11B C12B 107.72(12)
C15B N11B B1B 126.09(12)
C12B N11B B1B 126.17(11)
N11B C12B C31B 121.08(13)
N11B C12B C13B 107.82(12)
C31B C12B C13B 131.05(13)
C14B C13B C12B 107.59(13)
C14B C13B H13B 126.2
C12B C13B H13B 126.2
C13B C14B C15B 106.94(13)
C13B C14B H14B 126.5
C15B C14B H14B 126.5
N11B C15B C14B 109.92(13)
N11B C15B H15B 125.0
C14B C15B H15B 125.0
C25B N21B C22B 106.67(12)
C25B N21B B1B 125.76(12)
C22B N21B B1B 127.31(12)
N21B C22B C23B 108.74(12)
N21B C22B C31B 119.45(12)
C23B C22B C31B 131.80(13)
C24B C23B C22B 107.79(13)
C24B C23B H23B 126.1
C22B C23B H23B 126.1
C23B C24B C25B 106.41(14)
C23B C24B H24B 126.8
C25B C24B H24B 126.8
N21B C25B C24B 110.38(14)
N21B C25B H25B 124.8
C24B C25B H25B 124.8
C12B C31B C22B 120.10(12)
C12B C31B C32B 119.96(13)
C22B C31B C32B 119.94(12)
C37B C32B C33B 119.03(13)
C37B C32B C31B 120.81(13)
C33B C32B C31B 120.16(12)
C34B C33B C32B 120.53(14)
C34B C33B H33B 119.7
C32B C33B H33B 119.7
C33B C34B C35B 119.67(16)
C33B C34B H34B 120.2
C35B C34B H34B 120.2
C36B C35B C34B 120.13(15)
C36B C35B H35B 119.9
C34B C35B H35B 119.9
C35B C36B C37B 121.03(14)
C35B C36B H36B 119.5
C37B C36B H36B 119.5
C36B C37B C32B 119.58(14)
C36B C37B H37B 120.2
C32B C37B H37B 120.2
C42B O41B B1B 106.22(11)
O41B C42B C43B 127.91(14)
O41B C42B C47B 111.24(12)
C43B C42B C47B 120.85(14)
C42B C43B C44B 116.97(16)
C42B C43B H43B 121.5
C44B C43B H43B 121.5
C45B C44B C43B 122.40(16)
C45B C44B H44B 118.8
C43B C44B H44B 118.8
C44B C45B C46B 120.51(16)
C44B C45B H45B 119.7
C46B C45B H45B 119.7
C47B C46B C45B 116.52(15)
C47B C46B H46B 121.7
C45B C46B H46B 121.7
C46B C47B O48B 127.02(14)
C46B C47B C42B 122.70(14)
O48B C47B C42B 110.28(12)
C47B O48B B1B 106.84(11)

loop_
_geom_bond_atom_site_label_1
_geom_bond_atom_site_label_2
_geom_bond_distance
B1A O41A 1.483(2)
B1A O48A 1.462(2)
B1A N11A 1.551(2)
B1A N21A 1.562(2)
N11A C15A 1.336(2)
N11A C12A 1.3874(18)
C12A C31A 1.4006(19)
C12A C13A 1.407(2)
C13A C14A 1.374(2)
C13A H13A 0.9500
C14A C15A 1.387(2)
C14A H14A 0.9500
C15A H15A 0.9500
N21A C25A 1.3338(19)
N21A C22A 1.3926(17)
C22A C23A 1.3991(19)
C22A C31A 1.400(2)
C23A C24A 1.366(2)
C23A H23A 0.9500
C24A C25A 1.398(2)
C24A H24A 0.9500
C25A H25A 0.9500
C31A C32A 1.4723(19)
C32A C37A 1.3875(19)
C32A C33A 1.412(2)
C33A C34A 1.375(2)
C33A H33A 0.9500
C34A C35A 1.371(2)
C34A H34A 0.9500
C35A C36A 1.376(2)
C35A H35A 0.9500
C36A C37A 1.374(2)
C36A H36A 0.9500
C37A H37A 0.9500
O41A C42A 1.3680(17)
C42A C43A 1.3660(19)
C42A C47A 1.398(2)
C43A C44A 1.403(2)
C43A H43A 0.9500
C44A C45A 1.380(2)
C44A H44A 0.9500
C45A C46A 1.404(2)
C45A H45A 0.9500
C46A C47A 1.379(2)
C46A H46A 0.9500
C47A O48A 1.3683(17)
B1B O48B 1.474(2)
B1B O41B 1.498(2)
B1B N11B 1.536(2)
B1B N21B 1.536(2)
N11B C15B 1.3539(19)
N11B C12B 1.3877(18)
C12B C31B 1.3989(19)
C12B C13B 1.411(2)
C13B C14B 1.381(2)
C13B H13B 0.9500
C14B C15B 1.397(2)
C14B H14B 0.9500
C15B H15B 0.9500
N21B C25B 1.346(2)
N21B C22B 1.3945(18)
C22B C23B 1.4040(19)
C22B C31B 1.404(2)
C23B C24B 1.368(2)
C23B H23B 0.9500
C24B C25B 1.419(2)
C24B H24B 0.9500
C25B H25B 0.9500
C31B C32B 1.4803(19)
C32B C37B 1.3886(19)
C32B C33B 1.405(2)
C33B C34B 1.381(2)
C33B H33B 0.9500
C34B C35B 1.382(2)
C34B H34B 0.9500
C35B C36B 1.372(2)
C35B H35B 0.9500
C36B C37B 1.386(2)
C36B H36B 0.9500
C37B H37B 0.9500
O41B C42B 1.3619(18)
C42B C43B 1.372(2)
C42B C47B 1.391(2)
C43B C44B 1.401(2)
C43B H43B 0.9500
C44B C45B 1.368(3)
C44B H44B 0.9500
C45B C46B 1.414(2)
C45B H45B 0.9500
C46B C47B 1.373(2)
C46B H46B 0.9500
C47B O48B 1.3767(17)

loop_
_platon_squeeze_void_nr
_platon_squeeze_void_average_x
_platon_squeeze_void_average_y
_platon_squeeze_void_average_z
_platon_squeeze_void_volume
_platon_squeeze_void_count_electrons
_platon_squeeze_void_content
1 -0.050 -0.001 -0.001 5463 2016 'partially-occupied molecule'
